data_2101245
loop_
_publ_author_name
'Crano, J.'
'Knowles, D.'
'Kwiatkowski, P.'
'Flood, T.'
'Ross, R.'
'Chiang, L.'
'Lasch, J.'
'Chadha, R.'
'Siuzdak, G.'

_publ_section_title
;
 Structure of three novel photochromic compounds; X-ray
 crystallographic and theoretical studies
;
_journal_issue 6
_journal_name_full 'Acta Crystallographica Section B'
_journal_page_first 772
_journal_page_last 779
_journal_paper_doi 10.1107/S0108768194005938
_journal_volume 50
_journal_year 1994
_chemical_formula_sum 'C20 H22 N2 O3'
_chemical_formula_weight 338.4
_symmetry_cell_setting monoclinic
_symmetry_space_group_name_Hall '-P 2ybc'
_symmetry_space_group_name_H-M 'P 1 21/c 1'
_atom_type_scat_source IntTabIV
_cell_angle_alpha 90
_cell_angle_beta 90.310(10)
_cell_angle_gamma 90
_cell_formula_units_Z 8
_cell_length_a 12.151(2)
_cell_length_b 12.090(4)
_cell_length_c 24.836(4)
_cell_measurement_reflns_used 25
_cell_measurement_temperature 296
_cell_measurement_theta_max 40
_cell_measurement_theta_min 25
_cell_volume 3648.5(15)
_diffrn_measurement_device 'Rigaku AFC-6R four-circle'
_diffrn_measurement_method 2\q-\q
_diffrn_radiation_type CuK\a
_diffrn_radiation_wavelength 1.54178
_diffrn_reflns_av_R_equivalents 0.0239
_diffrn_reflns_limit_h_max 13
_diffrn_reflns_limit_h_min 0
_diffrn_reflns_limit_k_max 13
_diffrn_reflns_limit_k_min 0
_diffrn_reflns_limit_l_max 27
_diffrn_reflns_limit_l_min -27
_diffrn_reflns_number 6159
_diffrn_reflns_theta_max 60.0
_diffrn_standards_decay_% 'not significant'
_diffrn_standards_interval_count 200
_diffrn_standards_number 3
_exptl_absorpt_coefficient_mu 0.637
_exptl_absorpt_correction_type none
_exptl_crystal_colour colorless
_exptl_crystal_density_diffrn 1.23
_exptl_crystal_description parallelepiped
_exptl_crystal_size_max 0.31
_exptl_crystal_size_mid 0.23
_exptl_crystal_size_min 0.14
_refine_diff_density_max 0.58
_refine_diff_density_min -0.30
_refine_ls_extinction_method none
_refine_ls_goodness_of_fit_obs 2.43
_refine_ls_hydrogen_treatment noref
_refine_ls_number_parameters 451
_refine_ls_number_reflns 3106
_refine_ls_R_factor_obs 0.0630
_refine_ls_shift/esd_max 0.018
_refine_ls_structure_factor_coef F
_refine_ls_weighting_details 'w = 1/[\s^2^(F)+0.0004F^2^]'
_refine_ls_weighting_scheme calc
_refine_ls_wR_factor_obs 0.0794
_reflns_number_observed 3106
_reflns_number_total 5446
_reflns_observed_criterion F>4.0\s(F)
_cod_data_source_file st1087.cif
_cod_data_source_block st1087a
_cod_depositor_comments
;
The following automatic conversions were performed:

'_refine_ls_weighting_scheme' value '1/[\s^2^(F)+0.0004F^2^]' was
changed to 'calc'. New tag '_refine_ls_weighting_details' was
created. The value of the new tag was set to 'w =
1/[\s^2^(F)+0.0004F^2^]'.

Automatic conversion script
Id: cif_fix_values 3143 2015-03-26 13:38:13Z robertas 
;
_cod_original_cell_volume 3648(2)
_cod_database_code 2101245

loop_
_atom_site_label
_atom_site_fract_x
_atom_site_fract_y
_atom_site_fract_z
_atom_site_U_iso_or_equiv
O(1A) .4845(2) .2124(2) .47590(10) .0470(10)
O(2A) .8234(3) .3291(3) .55430(10) .0730(10)
O(3A) .5232(3) .2295(3) .66510(10) .0660(10)
N(1A) .3272(3) .1265(3) .4415(2) .0530(10)
N(2A) .3950(3) .1825(3) .5789(2) .0510(10)
C(1A) .3056(4) .3665(6) .3584(3) .082(3)
C(2A) .3055(5) .3213(9) .3065(3) .110(4)
C(3A) .3126(5) .2105(10) .2984(3) .114(4)
C(4A) .3203(4) .1377(6) .3411(2) .086(3)
C(5A) .3212(3) .1834(5) .3920(2) .054(2)
C(6A) .3139(4) .2955(4) .4006(2) .055(2)
C(7A) .3157(4) .3168(4) .4606(2) .049(2)
C(8A) .3790(5) .4175(4) .4774(3) .080(2)
C(9A) .1947(5) .3281(5) .4805(3) .089(3)
C(10A) .3654(3) .2078(3) .4805(2) .045(2)
C(11A) .3748(5) .0162(4) .4435(2) .077(2)
C(12A) .3341(4) .1739(4) .5373(2) .053(2)
C(13A) .5019(3) .2246(3) .5717(2) .042(2)
C(14A) .5458(3) .2373(3) .5204(2) .0400(10)
C(15A) .6537(3) .2702(4) .5121(2) .048(2)
C(16A) .7178(4) .2923(4) .5569(2) .051(2)
C(17A) .6767(4) .2808(4) .6093(2) .050(2)
C(18A) .5703(4) .2454(4) .6163(2) .047(2)
C(19A) .8705(4) .3412(6) .5028(2) .087(3)
C(20A) .5898(5) .2437(7) .7117(2) .109(3)
O(1B) 1.0695(2) .0542(3) .24440(10) .0540(10)
O(2B) .9542(3) -.0181(4) .42370(10) .097(2)
O(3B) .6918(3) .0505(3) .2856(2) .0750(10)
N(1B) 1.1242(3) .1041(3) .1582(2) .0550(10)
N(2B) .8503(3) .0814(3) .2113(2) .058(2)
C(1B) 1.2704(5) -.1536(4) .1552(2) .070(2)
C(2B) 1.3776(4) -.1222(6) .1436(2) .081(3)
C(3B) 1.4038(5) -.0132(6) .1384(2) .084(3)
C(4B) 1.3262(4) .0684(5) .1429(2) .064(2)
C(5B) 1.2189(4) .0365(4) .1532(2) .047(2)
C(6B) 1.1917(4) -.0727(4) .1599(2) .051(2)
C(7B) 1.0705(4) -.0799(4) .1708(2) .051(2)
C(8B) 1.0397(5) -.1662(5) .2128(3) .105(3)
C(9B) 1.0087(5) -.1103(7) .1219(3) .120(4)
C(10B) 1.0433(3) .0387(4) .1876(2) .047(2)
C(11B) 1.1342(5) .2219(4) .1678(2) .078(2)
C(12B) .9268(4) .0754(4) .1772(2) .062(2)
C(13B) .8784(4) .0515(4) .2646(2) .045(2)
C(14B) .9858(4) .0391(4) .2807(2) .046(2)
C(15B) 1.0166(4) .0183(4) .3330(2) .058(2)
C(16B) .9350(5) .0073(5) .3703(2) .065(2)
C(17B) .8247(4) .0161(4) .3562(2) .062(2)
C(18B) .7966(4) .0382(4) .3040(2) .053(2)
C(19B) 1.0649(6) -.0401(8) .4390(3) .143(4)
C(20B) .6039(4) .0340(6) .3227(3) .102(3)
H1AA .3000 .4448 .3638 ?
H2AA .3001 .3699 .2761 ?
H3AA .3128 .1827 .2622 ?
H4AA .3246 .0593 .3356 ?
H8AA .4537 .4112 .4653 ?
H8AB .3783 .4237 .5159 ?
H8AC .3459 .4820 .4618 ?
H9AA .1534 .2640 .4699 ?
H9AB .1619 .3927 .4648 ?
H9AC .1943 .3345 .5190 ?
H11A .3732 -.0105 .4799 ?
H11B .4496 .0188 .4313 ?
H11C .3329 -.0325 .4208 ?
H12A .2620 .1433 .5423 ?
H15A .6829 .2777 .4765 ?
H17A .7225 .2972 .6398 ?
H19A .9446 .3676 .5064 ?
H19B .8280 .3934 .4823 ?
H19C .8707 .2713 .4846 ?
H20A .5468 .2301 .7433 ?
H20B .6173 .3180 .7125 ?
H20C .6505 .1929 .7107 ?
H1BA 1.2515 -.2301 .1596 ?
H2BB 1.4336 -.1774 .1393 ?
H3BA 1.4788 .0069 .1315 ?
H4BA 1.3457 .1448 .1391 ?
H8BA 1.0773 -.1509 .2461 ?
H8BB 1.0611 -.2377 .1999 ?
H8BC .9617 -.1649 .2186 ?
H9BA 1.0244 -.0580 .0939 ?
H9BB .9312 -.1100 .1293 ?
H9BC 1.0307 -.1828 .1105 ?
H11D 1.0622 .2542 .1701 ?
H11E 1.1739 .2555 .1388 ?
H11F 1.1732 .2340 .2010 ?
H12B .9088 .0960 .1408 ?
H15B 1.0927 .0121 .3431 ?
H17B .7687 .0069 .3829 ?
H19D 1.0675 -.0564 .4768 ?
H19G 1.1104 .0229 .4317 ?
H19E 1.0912 -.1025 .4190 ?
H20G .5346 .0450 .3047 ?
H20D .6109 .0859 .3518 ?
H20E .6073 -.0399 .3367 ?

loop_
_geom_angle_atom_site_label_1
_geom_angle_atom_site_label_2
_geom_angle_atom_site_label_3
_geom_angle
_geom_angle_publ_flag
C(10A) O(1A) C(14A) 118.8(3) yes
C(18A) O(3A) C(20A) 118.0(4) yes
C(5A) N(1A) C(11A) 119.7(4) yes
C(12A) N(2A) C(13A) 117.3(4) yes
C(1A) C(2A) C(3A) 121.5(8) yes
C(3A) C(4A) C(5A) 116.5(7) yes
N(1A) C(5A) C(6A) 110.3(4) yes
C(1A) C(6A) C(5A) 120.4(5) yes
C(5A) C(6A) C(7A) 108.8(4) yes
C(6A) C(7A) C(9A) 108.5(4) yes
C(6A) C(7A) C(10A) 100.1(4) yes
C(9A) C(7A) C(10A) 110.1(4) yes
O(1A) C(10A) C(7A) 109.4(3) yes
O(1A) C(10A) C(12A) 109.8(3) yes
C(7A) C(10A) C(12A) 115.6(4) yes
N(2A) C(13A) C(14A) 121.1(4) yes
C(14A) C(13A) C(18A) 118.3(4) yes
O(1A) C(14A) C(15A) 117.1(4) yes
C(14A) C(15A) C(16A) 117.8(4) yes
O(2A) C(16A) C(17A) 114.6(4) yes
C(16A) C(17A) C(18A) 119.2(4) yes
O(3A) C(18A) C(17A) 124.0(4) yes
C(10B) O(1B) C(14B) 117.4(3) yes
C(18B) O(3B) C(20B) 118.0(4) yes
C(5B) N(1B) C(11B) 121.0(4) yes
C(12B) N(2B) C(13B) 116.0(4) yes
C(1B) C(2B) C(3B) 120.3(6) yes
C(3B) C(4B) C(5B) 117.6(5) yes
N(1B) C(5B) C(6B) 110.5(4) yes
C(16A) O(2A) C(19A) 117.6(4) yes
C(5A) N(1A) C(10A) 105.4(4) yes
C(10A) N(1A) C(11A) 118.2(4) yes
C(2A) C(1A) C(6A) 117.6(7) yes
C(2A) C(3A) C(4A) 121.4(7) yes
N(1A) C(5A) C(4A) 127.1(5) yes
C(4A) C(5A) C(6A) 122.6(5) yes
C(1A) C(6A) C(7A) 130.8(5) yes
C(6A) C(7A) C(8A) 114.7(4) yes
C(8A) C(7A) C(9A) 108.9(4) yes
C(8A) C(7A) C(10A) 114.2(4) yes
O(1A) C(10A) N(1A) 106.7(3) yes
N(1A) C(10A) C(7A) 104.1(3) yes
N(1A) C(10A) C(12A) 110.8(4) yes
N(2A) C(12A) C(10A) 125.8(4) yes
N(2A) C(13A) C(18A) 120.4(4) yes
O(1A) C(14A) C(13A) 120.5(4) yes
C(13A) C(14A) C(15A) 122.3(4) yes
O(2A) C(16A) C(15A) 123.6(4) yes
C(15A) C(16A) C(17A) 121.7(4) yes
O(3A) C(18A) C(13A) 115.4(4) yes
C(13A) C(18A) C(17A) 120.6(4) yes
C(16B) O(2B) C(19B) 117.0(4) yes
C(5B) N(1B) C(10B) 106.2(4) yes
C(10B) N(1B) C(11B) 120.5(4) yes
C(2B) C(1B) C(6B) 118.4(5) yes
C(2B) C(3B) C(4B) 121.9(5) yes
N(1B) C(5B) C(4B) 128.4(4) yes
C(4B) C(5B) C(6B) 121.2(4) yes
C(1B) C(6B) C(5B) 120.6(4) yes
C(5B) C(6B) C(7B) 108.3(4) yes
C(6B) C(7B) C(9B) 111.3(4) yes
C(6B) C(7B) C(10B) 102.0(4) yes
C(9B) C(7B) C(10B) 110.4(4) yes
O(1B) C(10B) C(7B) 109.8(4) yes
O(1B) C(10B) C(12B) 109.2(4) yes
C(7B) C(10B) C(12B) 115.7(4) yes
N(2B) C(13B) C(14B) 121.8(4) yes
C(14B) C(13B) C(18B) 117.2(4) yes
O(1B) C(14B) C(15B) 116.5(4) yes
C(14B) C(15) C(16B) 117.6(5) yes
O(2B) C(16B) C(17B) 114.7(5) yes
C(16B) C(17B) C(18B) 119.4(5) yes
O(3B) C(18B) C(17B) 124.7(4) yes
C(1B) C(6B) C(7B) 131.1(5) yes
C(6B) C(7B) C(8B) 114.1(4) yes
C(8B) C(7B) C(9B) 105.5(5) yes
C(8B) C(7B) C(10B) 113.6(4) yes
O(1B) C(10B) N(1B) 105.7(3) yes
N(1B) C(10B) C(7B) 103.0(3) yes
N(1B) C(10B) C(12B) 112.9(4) yes
N(2B) C(12B) C(10B) 126.6(4) yes
N(2B) C(13B) C(18B) 120.9(4) yes
O(1B) C(14B) C(13B) 119.9(4) yes
C(13B) C(14B) C(15B) 123.4(4) yes
O(2B) C(16B) C(15B) 123.6(5) yes
C(15B) C(16B) C(17B) 121.6(5) yes
O(3B) C(18B) C(13B) 114.6(4) yes
C(13B) C(18B) C(17B) 120.6(4) yes

loop_
_geom_bond_atom_site_label_1
_geom_bond_atom_site_label_2
_geom_bond_distance
_geom_bond_publ_flag
O(1A) C(10A) 1.454(5) yes
O(2A) C(16A) 1.360(6) yes
O(3A) C(18A) 1.358(5) yes
N(1A) C(5A) 1.412(6) yes
N(1A) C(11A) 1.456(6) yes
N(2A) C(13A) 1.407(5) yes
C(1A) C(6A) 1.361(9) yes
C(3A) C(4A) 1.382(11) yes
C(5A) C(6A) 1.377(8) yes
C(7A) C(8A) 1.500(7) yes
C(7A) C(10A) 1.532(6) yes
C(13A) C(14A) 1.391(6) yes
C(14A) C(15A) 1.387(6) yes
C(16A) C(17A) 1.402(7) yes
O(1B) C(10B) 1.456(5) yes
O(2B) C(16B) 1.380(6) yes
O(3B) C(18B) 1.359(6) yes
N(1B) C(5B) 1.418(6) yes
N(1B) C(11B) 1.451(7) yes
N(2B) C(13B) 1.412(6) yes
C(1B) C(6B) 1.374(7) yes
C(3B) C(4B) 1.370(8) yes
C(5B) C(6B) 1.373(7) yes
C(7B) C(8B) 1.524(8) yes
C(7B) C(10B) 1.532(7) yes
C(13B) C(14B) 1.371(6) yes
C(14B) C(15B) 1.374(6) yes
C(16B) C(17B) 1.387(8) yes
O(1A) C(14A) 1.364(5) yes
O(2A) C(19A) 1.413(6) yes
O(3A) C(20A) 1.419(6) yes
N(1A) C(10A) 1.456(6) yes
N(2A) C(12A) 1.274(6) yes
C(1A) C(2A) 1.400(11) yes
C(2A) C(3A) 1.359(16) yes
C(4A) C(5A) 1.380(8) yes
C(6A) C(7A) 1.512(7) yes
C(7A) C(9A) 1.560(7) yes
C(10A) C(12A) 1.518(6) yes
C(13A) C(18A) 1.405(6) yes
C(15A) C(16A) 1.380(6) yes
C(17A) C(18A) 1.374(6) yes
O(1B) C(14B) 1.375(5) yes
O(2B) C(19B) 1.420(9) yes
O(3B) C(20B) 1.429(7) yes
N(1B) C(10B) 1.460(6) yes
N(2B) C(12B) 1.263(6) yes
C(1B) C(2B) 1.388(8) yes
C(2B) C(3B) 1.363(10) yes
C(4B) C(5B) 1.385(7) yes
C(6B) C(7B) 1.501(7) yes
C(7B) C(9B) 1.471(8) yes
C(10B) C(12B) 1.505(6) yes
C(13B) C(18B) 1.408(7) yes
C(15B) C(16B) 1.367(7) yes
C(17B) C(18B) 1.366(7) yes
